data_7038087
loop_
_publ_author_name
'Perl, David'
'Bisset, Sean W.'
'Telfer, Shane G.'

_publ_section_title
;
 Postcomplexation synthetic routes to dipyrrin complexes.
;
_journal_issue 6
_journal_name_full 'Dalton transactions (Cambridge, England : 2003)'
_journal_page_first 2440
_journal_page_last 2443
_journal_paper_doi 10.1039/c5dt04466a
_journal_volume 45
_journal_year 2016
_chemical_formula_moiety 'C18 H14 N3 O3 Re S'
_chemical_formula_sum 'C18 H14 N3 O3 Re S'
_chemical_formula_weight 538.60
_space_group_crystal_system monoclinic
_space_group_IT_number 14
_space_group_name_Hall '-P 2ybc'
_space_group_name_H-M_alt 'P 1 21/c 1'
_symmetry_Int_Tables_number 14
_symmetry_space_group_name_Hall '-P 2ybc'
_symmetry_space_group_name_H-M 'P 1 21/c 1'
_atom_sites_solution_primary iterative
_audit_creation_date 2015-08-31
_audit_creation_method
;
Olex2 1.2
(compiled 2014.11.28 svn.r3106 for OlexSys, GUI svn.r4959)
;
_audit_update_record
;
2015-09-09 deposited with the CCDC.
2016-01-15 downloaded from the CCDC.
;
_cell_angle_alpha 90
_cell_angle_beta 110.575(8)
_cell_angle_gamma 90
_cell_formula_units_Z 8
_cell_length_a 16.2808(3)
_cell_length_b 14.7769(3)
_cell_length_c 16.6692(12)
_cell_measurement_reflns_used 21785
_cell_measurement_temperature 293
_cell_measurement_theta_max 72.0
_cell_measurement_theta_min 6.5
_cell_volume 3754.5(3)
_computing_cell_refinement 'FSProcess in Process-Auto (Rigaku, 1998)'
_computing_data_collection 'CrystalClear (Rigaku, 2005)'
_computing_data_reduction 'FSProcess in Process-Auto (Rigaku, 1998)'
_computing_molecular_graphics 'OLEX (Dolomanov, 2003) and SXGRAPH in WinGX v2013.1'
_computing_publication_material 'SHELXL-13 (Sheldrick, 2013)'
_computing_structure_refinement 'SHELXL-2013 (Sheldrick, 2013)'
_computing_structure_solution 'SHELXS-2013 (Sheldrick, 2013)'
_diffrn_ambient_temperature 293
_diffrn_detector RX
_diffrn_detector_area_resol_mean 10
_diffrn_measured_fraction_theta_full 0.9775
_diffrn_measured_fraction_theta_max 0.9775
_diffrn_measurement_details
;
scan:
    Number of images: 64
               Slice: 24.0000 - 184.0000
         Image width: 2.5000
            Exp time: 60.0000
       Rotation axis: Omega
               Omega: 0.0000
                 Chi: 54.0000
                 Phi: 0.0000
                 XTD: 127.4000
              2theta: -0.1538
scan:
    Number of images: 54
               Slice: 53.0000 - 188.0000
         Image width: 2.5000
            Exp time: 60.0000
       Rotation axis: Omega
               Omega: 0.0000
                 Chi: 0.0000
                 Phi: 270.0000
                 XTD: 127.4000
              2theta: -0.1538
scan:
    Number of images: 72
               Slice: 20.0000 - 200.0000
         Image width: 2.5000
            Exp time: 60.0000
       Rotation axis: Omega
               Omega: 0.0000
                 Chi: 54.0000
                 Phi: 180.0000
                 XTD: 127.4000
              2theta: -0.1538
scan:
    Number of images: 60
               Slice: 20.0000 - 170.0000
         Image width: 2.5000
            Exp time: 60.0000
       Rotation axis: Omega
               Omega: 0.0000
                 Chi: 54.0000
                 Phi: 270.0000
                 XTD: 127.4000
              2theta: -0.1538
scan:
    Number of images: 68
               Slice: 21.0000 - 191.0000
         Image width: 2.5000
            Exp time: 60.0000
       Rotation axis: Omega
               Omega: 0.0000
                 Chi: 54.0000
                 Phi: 90.0000
                 XTD: 127.4000
              2theta: -0.1538
;
_diffrn_measurement_device
;
Crystal Goniometer
;
_diffrn_measurement_device_type 'Rigaku Spider'
_diffrn_measurement_method \w-scans
_diffrn_measurement_specimen_support Fiber
_diffrn_orient_matrix_type FS_PROCESS
_diffrn_orient_matrix_UB_11 -0.040889
_diffrn_orient_matrix_UB_12 -0.028965
_diffrn_orient_matrix_UB_13 -0.053299
_diffrn_orient_matrix_UB_21 -0.041357
_diffrn_orient_matrix_UB_22 0.052126
_diffrn_orient_matrix_UB_23 -0.008403
_diffrn_orient_matrix_UB_31 0.030363
_diffrn_orient_matrix_UB_32 0.031993
_diffrn_orient_matrix_UB_33 -0.034564
_diffrn_radiation_monochromator Confocal
_diffrn_radiation_type CuK\a
_diffrn_radiation_wavelength 1.54178
_diffrn_reflns_av_R_equivalents 0.0586
_diffrn_reflns_av_unetI/netI 0.0380
_diffrn_reflns_limit_h_max 18
_diffrn_reflns_limit_h_min -20
_diffrn_reflns_limit_k_max 17
_diffrn_reflns_limit_k_min -18
_diffrn_reflns_limit_l_max 20
_diffrn_reflns_limit_l_min -18
_diffrn_reflns_number 38685
_diffrn_reflns_theta_full 72.0462
_diffrn_reflns_theta_max 72.05
_diffrn_reflns_theta_min 6.54
_diffrn_source 'Rigaku MM007 rotating anode'
_diffrn_source_current 40.0
_diffrn_source_power 2.0
_diffrn_source_voltage 50.0
_exptl_absorpt_coefficient_mu 13.900
_exptl_absorpt_correction_T_max 1.000
_exptl_absorpt_correction_T_min 0.495
_exptl_absorpt_correction_type multi-scan
_exptl_absorpt_process_details '(ABSCOR; Higashi, 1995)'
_exptl_crystal_colour Red
_exptl_crystal_density_diffrn 1.9056
_exptl_crystal_density_method 'not measured'
_exptl_crystal_description Rod
_exptl_crystal_F_000 2033.7019
_exptl_crystal_size_max 0.35
_exptl_crystal_size_mid 0.25
_exptl_crystal_size_min 0.21
_refine_diff_density_max 1.2596
_refine_diff_density_min -0.8702
_refine_diff_density_rms 0.1142
_refine_ls_d_res_high 0.8103
_refine_ls_d_res_low 6.7734
_refine_ls_extinction_expression Fc^*^=kFc[1+0.001xFc^2^\l^3^/sin(2\q)]^-1/4^
_refine_ls_goodness_of_fit_ref 1.0271
_refine_ls_hydrogen_treatment mixed
_refine_ls_matrix_type full
_refine_ls_number_constraints 62
_refine_ls_number_parameters 489
_refine_ls_number_reflns 7223
_refine_ls_number_restraints 36
_refine_ls_restrained_S_all 1.0244
_refine_ls_R_factor_all 0.0343
_refine_ls_R_factor_gt 0.0299
_refine_ls_shift/su_max 0.0005
_refine_ls_shift/su_mean 0.0000
_refine_ls_structure_factor_coef Fsqd
_refine_ls_weighting_details 'w=1/[\s^2^(Fo^2^)+(0.0308P)^2^+5.4051P] where P=(Fo^2^+2Fc^2^)/3'
_refine_ls_weighting_scheme calc
_refine_ls_wR_factor_gt 0.0736
_refine_ls_wR_factor_ref 0.0793
_reflns_Friedel_coverage 0.0
_reflns_limit_h_max 18
_reflns_limit_h_min -20
_reflns_limit_k_max 18
_reflns_limit_k_min 0
_reflns_limit_l_max 20
_reflns_limit_l_min 0
_reflns_number_gt 6362
_reflns_number_total 7223
_reflns_threshold_expression I>=2u(I)
_cod_data_source_file c5dt04466a2.cif
_cod_data_source_block c5
_cod_depositor_comments 'Adding full bibliography for 7038083--7038090.cif.'
_cod_original_cell_volume 3754.5(4)
_cod_database_code 7038087
_olex2_refinement_description
;
1. Fixed Uiso
 At 1.2 times of:
  All C(H) groups
 At 1.5 times of:
  All C(H,H,H) groups
2. Uiso/Uaniso restraints and constraints
C126 \\sim C127 \\sim C27 \\sim C26 \\sim S25 \\sim S125 \\sim C19 \\sim C119:
within 1.7A with sigma of 0.02 and sigma for terminal atoms of 0.04
3. Others
 Sof(C27)=Sof(H27a)=Sof(H27b)=Sof(H27c)=1-FVAR(1)
 Sof(C26)=Sof(H26a)=Sof(H26b)=Sof(H26c)=FVAR(1)
 Sof(C127)=Sof(H12a)=Sof(H12b)=Sof(H12c)=1-FVAR(2)
 Sof(C126)=Sof(H12d)=Sof(H12e)=Sof(H12f)=FVAR(2)
4.a Me refined with riding coordinates:
 C26(H26a,H26b,H26c), C127(H12a,H12b,H12c), C126(H12d,H12e,H12f), C27(H27a,
 H27b,H27c)
4.b Aromatic/amide H refined with riding coordinates:
 C115(H115), C23(H23), C22(H22), C123(H123), C17(H17), C15(H15), C121(H121),
 C122(H122), C116(H116), C117(H117), C13(H13), C109(H109), C113(H113),
 C110(H110), C111(H111), C9(H9), C11(H11), C12(H12), C10(H10), C16(H16),
 C21(H21), C112(H112)
;
_olex2_submission_special_instructions 'No special instructions were received'

loop_
_space_group_symop_id
_space_group_symop_operation_xyz
1 x,y,z
2 -x,y+1/2,-z+1/2
3 -x,-y,-z
4 x,-y-1/2,z-1/2

loop_
_atom_site_label
_atom_site_type_symbol
_atom_site_fract_x
_atom_site_fract_y
_atom_site_fract_z
_atom_site_U_iso_or_equiv
_atom_site_adp_type
_atom_site_occupancy
_atom_site_refinement_flags_posn
_atom_site_refinement_flags_adp
_atom_site_disorder_group
Re10 Re 0.605495(12) 0.513369(13) 0.205552(11) 0.04223(8) Uani 1.000000 . . .
Re1 Re 0.904790(12) 0.672307(13) 0.806558(13) 0.04723(8) Uani 1.000000 . . .
N108 N 0.5928(2) 0.4095(2) 0.2975(2) 0.0468(8) Uani 1.000000 . . .
N124 N 0.6122(2) 0.6058(2) 0.3076(2) 0.0504(9) Uani 1.000000 . . .
O107 O 0.6139(3) 0.6564(2) 0.0754(2) 0.0709(10) Uani 1.000000 . . .
O7 O 0.9027(2) 0.5197(2) 0.9313(2) 0.0663(9) Uani 1.000000 . . .
O3 O 0.9067(3) 0.8077(3) 0.9455(3) 0.0838(12) Uani 1.000000 . . .
C106 C 0.6110(3) 0.6025(3) 0.1246(3) 0.0512(11) Uani 1.000000 . . .
O103 O 0.8052(2) 0.4930(3) 0.2661(3) 0.0950(14) Uani 1.000000 . . .
C6 C 0.9048(3) 0.5764(3) 0.8845(3) 0.0528(11) Uani 1.000000 . . .
C2 C 0.9055(3) 0.7558(3) 0.8937(3) 0.0573(12) Uani 1.000000 . . .
C102 C 0.7293(4) 0.5002(3) 0.2419(4) 0.0607(13) Uani 1.000000 . . .
N114 N 0.4669(2) 0.5267(2) 0.1753(2) 0.0460(8) Uani 1.000000 . . .
O105 O 0.5900(3) 0.3681(3) 0.0698(3) 0.0842(12) Uani 1.000000 . . .
C118 C 0.4217(3) 0.5557(3) 0.2283(3) 0.0525(11) Uani 1.000000 . . .
C115 C 0.4049(3) 0.4968(4) 0.1032(3) 0.0633(14) Uani 1.000000 . . .
H115 H 0.4165(3) 0.4730(4) 0.0566(3) 0.0760(16) Uiso 1.000000 R . .
C104 C 0.5953(3) 0.4234(3) 0.1204(3) 0.0563(11) Uani 1.000000 . . .
N24 N 1.0453(3) 0.6788(2) 0.8451(2) 0.0515(9) Uani 1.000000 . . .
C20 C 1.0972(3) 0.7227(3) 0.8054(3) 0.0537(11) Uani 1.000000 . . .
C23 C 1.1020(3) 0.6409(4) 0.9161(3) 0.0666(14) Uani 1.000000 . . .
H23 H 1.0853(3) 0.6070(4) 0.9548(3) 0.0799(17) Uiso 1.000000 R . .
O5 O 0.7034(2) 0.6695(3) 0.7424(3) 0.0886(14) Uani 1.000000 . . .
C4 C 0.7796(4) 0.6698(3) 0.7669(4) 0.0631(13) Uani 1.000000 . . .
C22 C 1.1892(3) 0.6584(4) 0.9249(4) 0.0772(17) Uani 1.000000 . . .
H22 H 1.2392(3) 0.6394(4) 0.9692(4) 0.093(2) Uiso 1.000000 R . .
C120 C 0.5493(3) 0.6223(3) 0.3450(3) 0.0551(11) Uani 1.000000 . . .
C123 C 0.6860(4) 0.6497(3) 0.3566(3) 0.0696(15) Uani 1.000000 . . .
H123 H 0.7386(4) 0.6504(3) 0.3463(3) 0.0835(18) Uiso 1.000000 R . .
N8 N 0.9130(2) 0.5797(3) 0.7045(2) 0.0517(9) Uani 1.000000 . . .
N14 N 0.9073(3) 0.7731(3) 0.7141(2) 0.0554(10) Uani 1.000000 . . .
S25 S 1.13794(14) 0.81836(16) 0.68514(16) 0.1197(8) Uani 1.000000 . U .
C18 C 0.9765(3) 0.7966(3) 0.6871(3) 0.0549(11) Uani 1.000000 . . .
C19 C 1.0633(3) 0.7718(3) 0.7299(3) 0.0582(12) Uani 1.000000 . U .
C17 C 0.9427(4) 0.8537(4) 0.6145(4) 0.0759(16) Uani 1.000000 . . .
H17 H 0.9744(4) 0.8780(4) 0.5828(4) 0.0911(19) Uiso 1.000000 R . .
C15 C 0.8356(4) 0.8168(4) 0.6618(4) 0.0773(17) Uani 1.000000 . . .
H15 H 0.7803(4) 0.8145(4) 0.6663(4) 0.093(2) Uiso 1.000000 R . .
S125 S 0.39658(14) 0.61927(16) 0.37122(14) 0.1177(7) Uani 1.000000 . U .
C119 C 0.4621(3) 0.5950(3) 0.3082(3) 0.0613(12) Uani 1.000000 . U .
C121 C 0.5886(5) 0.6760(4) 0.4191(4) 0.0776(17) Uani 1.000000 . . .
H121 H 0.5616(5) 0.6954(4) 0.4569(4) 0.093(2) Uiso 1.000000 R . .
C122 C 0.6717(5) 0.6941(4) 0.4255(4) 0.0849(19) Uani 1.000000 . . .
H122 H 0.7121(5) 0.7292(4) 0.4673(4) 0.102(2) Uiso 1.000000 R . .
C116 C 0.3207(4) 0.5059(4) 0.1068(4) 0.0813(18) Uani 1.000000 . . .
H116 H 0.2679(4) 0.4905(4) 0.0641(4) 0.098(2) Uiso 1.000000 R . .
C117 C 0.3310(3) 0.5415(4) 0.1843(4) 0.0794(16) Uani 1.000000 . . .
H117 H 0.2863(3) 0.5544(4) 0.2052(4) 0.095(2) Uiso 1.000000 R . .
C13 C 0.9766(4) 0.5188(4) 0.7183(4) 0.0681(14) Uani 1.000000 . . .
H13 H 1.0185(4) 0.5143(4) 0.7730(4) 0.0817(17) Uiso 1.000000 R . .
C109 C 0.5272(3) 0.3492(3) 0.2748(3) 0.0609(12) Uani 1.000000 . . .
H109 H 0.4848(3) 0.3527(3) 0.2203(3) 0.0730(15) Uiso 1.000000 R . .
C113 C 0.6524(3) 0.4034(4) 0.3762(3) 0.0619(13) Uani 1.000000 . . .
H113 H 0.6979(3) 0.4454(4) 0.3933(3) 0.0743(15) Uiso 1.000000 R . .
C110 C 0.5204(4) 0.2827(4) 0.3290(4) 0.0737(15) Uani 1.000000 . . .
H110 H 0.4736(4) 0.2424(4) 0.3111(4) 0.0885(18) Uiso 1.000000 R . .
C111 C 0.5815(4) 0.2751(4) 0.4089(4) 0.0775(16) Uani 1.000000 . . .
H111 H 0.5777(4) 0.2295(4) 0.4459(4) 0.093(2) Uiso 1.000000 R . .
C9 C 0.8562(4) 0.5859(4) 0.6246(4) 0.0788(16) Uani 1.000000 . . .
H9 H 0.8117(4) 0.6288(4) 0.6124(4) 0.095(2) Uiso 1.000000 R . .
C11 C 0.9247(5) 0.4663(4) 0.5761(4) 0.0880(18) Uani 1.000000 . . .
H11 H 0.9272(5) 0.4264(4) 0.5340(4) 0.106(2) Uiso 1.000000 R . .
C12 C 0.9834(4) 0.4623(4) 0.6554(4) 0.0823(17) Uani 1.000000 . . .
H12 H 1.0293(4) 0.4209(4) 0.6683(4) 0.099(2) Uiso 1.000000 R . .
C10 C 0.8607(5) 0.5309(5) 0.5586(4) 0.100(2) Uani 1.000000 . . .
H10 H 0.8206(5) 0.5380(5) 0.5032(4) 0.120(3) Uiso 1.000000 R . .
C16 C 0.8567(5) 0.8665(4) 0.5995(4) 0.094(2) Uani 1.000000 . . .
H16 H 0.8183(5) 0.9015(4) 0.5560(4) 0.113(3) Uiso 1.000000 R . .
C21 C 1.1862(3) 0.7089(4) 0.8555(4) 0.0741(15) Uani 1.000000 . . .
H21 H 1.2343(3) 0.7304(4) 0.8434(4) 0.0889(18) Uiso 1.000000 R . .
C112 C 0.6490(4) 0.3364(4) 0.4335(3) 0.0773(17) Uani 1.000000 . . .
H112 H 0.6919(4) 0.3333(4) 0.4878(3) 0.093(2) Uiso 1.000000 R . .
C26 C 1.1932(12) 0.7366(10) 0.6671(13) 0.130(6) Uani 0.61(2) . U 2
H26a H 1.2344(12) 0.7597(10) 0.6427(13) 0.195(8) Uiso 0.61(2) R . 2
H26b H 1.2244(12) 0.7061(10) 0.7199(13) 0.195(8) Uiso 0.61(2) R . 2
H26c H 1.1542(12) 0.6948(10) 0.6278(13) 0.195(8) Uiso 0.61(2) R . 2
C127 C 0.4024(17) 0.4975(11) 0.4220(15) 0.121(6) Uani 0.49(2) . U 2
H12a H 0.4608(17) 0.4865(11) 0.4612(15) 0.181(9) Uiso 0.49(2) R . 2
H12b H 0.3619(17) 0.4941(11) 0.4521(15) 0.181(9) Uiso 0.49(2) R . 2
H12c H 0.3873(17) 0.4528(11) 0.3774(15) 0.181(9) Uiso 0.49(2) R . 2
C126 C 0.3359(16) 0.5365(15) 0.3671(15) 0.141(7) Uani 0.51(2) . U 1
H12d H 0.3001(16) 0.5487(15) 0.4010(15) 0.211(10) Uiso 0.51(2) R . 1
H12e H 0.2990(16) 0.5259(15) 0.3087(15) 0.211(10) Uiso 0.51(2) R . 1
H12f H 0.3713(16) 0.4839(15) 0.3892(15) 0.211(10) Uiso 0.51(2) R . 1
C27 C 1.1299(18) 0.7168(16) 0.6044(17) 0.115(7) Uani 0.39(2) . U 1
H27a H 1.0727(18) 0.7165(16) 0.5607(17) 0.173(10) Uiso 0.39(2) R . 1
H27b H 1.1736(18) 0.7244(16) 0.5785(17) 0.173(10) Uiso 0.39(2) R . 1
H27c H 1.1395(18) 0.6606(16) 0.6351(17) 0.173(10) Uiso 0.39(2) R . 1

loop_
_atom_site_aniso_label
_atom_site_aniso_U_11
_atom_site_aniso_U_22
_atom_site_aniso_U_33
_atom_site_aniso_U_12
_atom_site_aniso_U_13
_atom_site_aniso_U_23
Re10 0.04259(12) 0.04556(12) 0.03908(12) -0.00227(7) 0.01503(9) 0.00131(7)
Re1 0.04320(12) 0.04876(13) 0.04946(13) 0.00224(8) 0.01598(9) 0.00423(8)
N108 0.051(2) 0.049(2) 0.0405(19) -0.0005(16) 0.0161(16) 0.0012(16)
N124 0.056(2) 0.047(2) 0.044(2) -0.0061(17) 0.0125(17) 0.0010(16)
O107 0.079(3) 0.074(2) 0.063(2) -0.0050(19) 0.028(2) 0.0231(19)
O7 0.080(3) 0.060(2) 0.062(2) -0.0070(17) 0.029(2) 0.0074(17)
O3 0.099(3) 0.078(3) 0.083(3) 0.001(2) 0.041(2) -0.019(2)
C106 0.050(3) 0.056(3) 0.046(2) -0.000(2) 0.015(2) 0.001(2)
O103 0.044(2) 0.111(3) 0.123(4) 0.007(2) 0.021(2) 0.020(3)
C6 0.052(3) 0.056(3) 0.051(3) 0.000(2) 0.018(2) -0.002(2)
C2 0.057(3) 0.054(3) 0.061(3) 0.003(2) 0.021(2) 0.000(2)
C102 0.058(3) 0.062(3) 0.065(3) -0.002(2) 0.026(3) 0.009(2)
N114 0.047(2) 0.051(2) 0.0398(19) -0.0037(16) 0.0150(16) 0.0024(16)
O105 0.104(3) 0.084(3) 0.071(3) 0.001(2) 0.039(2) -0.027(2)
C118 0.051(3) 0.051(3) 0.060(3) 0.001(2) 0.026(2) -0.002(2)
C115 0.057(3) 0.078(3) 0.043(3) -0.006(2) 0.002(2) 0.002(2)
C104 0.060(3) 0.061(3) 0.054(3) 0.002(2) 0.027(2) 0.001(2)
N24 0.052(2) 0.053(2) 0.049(2) 0.0027(17) 0.0166(18) 0.0085(17)
C20 0.047(2) 0.054(3) 0.063(3) -0.004(2) 0.022(2) 0.001(2)
C23 0.055(3) 0.075(3) 0.062(3) 0.003(3) 0.010(2) 0.019(3)
O5 0.043(2) 0.099(3) 0.119(4) -0.0007(19) 0.022(2) -0.006(3)
C4 0.055(3) 0.064(3) 0.072(3) 0.000(2) 0.024(3) -0.003(3)
C22 0.044(3) 0.093(4) 0.076(4) 0.003(3) -0.001(3) 0.016(3)
C120 0.077(3) 0.047(2) 0.049(3) -0.005(2) 0.030(2) -0.007(2)
C123 0.065(3) 0.066(3) 0.064(3) -0.014(3) 0.006(3) -0.005(3)
N8 0.052(2) 0.055(2) 0.048(2) 0.0033(17) 0.0178(18) 0.0065(17)
N14 0.058(2) 0.053(2) 0.050(2) 0.0055(18) 0.0124(19) 0.0061(18)
S25 0.0983(13) 0.1391(17) 0.1469(18) 0.0014(12) 0.0744(13) 0.0597(14)
C18 0.063(3) 0.046(2) 0.055(3) -0.000(2) 0.020(2) 0.006(2)
C19 0.065(3) 0.053(3) 0.063(3) -0.008(2) 0.031(2) 0.006(2)
C17 0.102(5) 0.062(3) 0.064(3) 0.009(3) 0.028(3) 0.022(3)
C15 0.065(3) 0.071(4) 0.081(4) 0.016(3) 0.007(3) 0.019(3)
S125 0.1131(14) 0.1435(17) 0.1316(16) -0.0205(12) 0.0868(13) -0.0571(14)
C119 0.072(3) 0.056(3) 0.069(3) -0.005(2) 0.042(3) -0.013(2)
C121 0.104(5) 0.072(4) 0.057(3) -0.009(3) 0.029(3) -0.021(3)
C122 0.100(5) 0.079(4) 0.055(3) -0.020(3) 0.003(3) -0.026(3)
C116 0.049(3) 0.102(5) 0.078(4) -0.004(3) 0.002(3) 0.001(3)
C117 0.049(3) 0.096(4) 0.096(5) 0.003(3) 0.028(3) -0.008(4)
C13 0.067(3) 0.068(3) 0.063(3) 0.014(3) 0.016(3) 0.003(3)
C109 0.069(3) 0.055(3) 0.056(3) -0.012(2) 0.020(3) 0.003(2)
C113 0.067(3) 0.070(3) 0.048(3) -0.002(3) 0.019(2) 0.004(2)
C110 0.094(4) 0.055(3) 0.078(4) -0.015(3) 0.038(3) 0.006(3)
C111 0.109(5) 0.065(3) 0.073(4) 0.004(3) 0.050(4) 0.024(3)
C9 0.076(4) 0.078(4) 0.067(4) 0.013(3) 0.005(3) -0.003(3)
C11 0.107(5) 0.082(4) 0.077(4) 0.005(4) 0.035(4) -0.016(3)
C12 0.090(4) 0.076(4) 0.081(4) 0.020(3) 0.030(4) -0.009(3)
C10 0.114(6) 0.106(5) 0.057(4) 0.005(4) 0.003(4) -0.014(4)
C16 0.112(6) 0.073(4) 0.076(4) 0.016(4) 0.006(4) 0.031(3)
C21 0.044(3) 0.088(4) 0.087(4) -0.008(3) 0.019(3) 0.011(3)
C112 0.099(5) 0.091(4) 0.040(3) 0.015(3) 0.022(3) 0.017(3)
C26 0.128(11) 0.141(10) 0.146(11) 0.007(7) 0.080(8) 0.045(7)
C127 0.170(14) 0.101(10) 0.148(11) -0.025(7) 0.126(9) -0.004(7)
C126 0.162(14) 0.166(13) 0.127(11) -0.034(8) 0.092(8) -0.064(8)
C27 0.116(14) 0.148(14) 0.116(13) 0.027(8) 0.084(9) 0.010(8)

loop_
_atom_type_symbol
_atom_type_scat_dispersion_real
_atom_type_scat_dispersion_imag
_atom_type_scat_Cromer_Mann_a1
_atom_type_scat_Cromer_Mann_a2
_atom_type_scat_Cromer_Mann_a3
_atom_type_scat_Cromer_Mann_a4
_atom_type_scat_Cromer_Mann_b1
_atom_type_scat_Cromer_Mann_b2
_atom_type_scat_Cromer_Mann_b3
_atom_type_scat_Cromer_Mann_b4
_atom_type_scat_Cromer_Mann_c
_atom_type_scat_source
_atom_type_scat_dispersion_source
C 0.01920 0.00962 2.31000 1.02000 1.58860 0.86500 20.84390 10.20750 0.56870 51.65120 0.215599998832 'International Tables Volume C Table 6.1.1.4 (pp. 500-502)' 'Henke, Gullikson and Davis, At. Data and Nucl. Data Tables, 1993, 54, 2'
H 0.00000 0.00000 0.49300 0.32291 0.14019 0.04081 10.51090 26.12570 3.14236 57.79970 0.0030380000826 'International Tables Volume C Table 6.1.1.4 (pp. 500-502)' 'Henke, Gullikson and Davis, At. Data and Nucl. Data Tables, 1993, 54, 2'
O 0.05239 0.03376 3.04850 2.28680 1.54630 0.86700 13.27710 5.70110 0.32390 32.90890 0.250800013542 'International Tables Volume C Table 6.1.1.4 (pp. 500-502)' 'Henke, Gullikson and Davis, At. Data and Nucl. Data Tables, 1993, 54, 2'
N 0.03256 0.01839 12.21260 3.13220 2.01250 1.16630 0.00570 9.89330 28.99750 0.58260 -11.5290002823 'International Tables Volume C Table 6.1.1.4 (pp. 500-502)' 'Henke, Gullikson and Davis, At. Data and Nucl. Data Tables, 1993, 54, 2'
Re -4.73661 6.09050 28.76210 15.71890 14.55640 5.44174 1.67191 9.09227 0.35050 52.08610 10.4720001221 'International Tables Volume C Table 6.1.1.4 (pp. 500-502)' 'Henke, Gullikson and Davis, At. Data and Nucl. Data Tables, 1993, 54, 2'
S 0.33536 0.55132 6.90530 5.20340 1.43790 1.58630 1.46790 22.21510 0.25360 56.17200 0.866900026798 'International Tables Volume C Table 6.1.1.4 (pp. 500-502)' 'Henke, Gullikson and Davis, At. Data and Nucl. Data Tables, 1993, 54, 2'

loop_
_geom_angle_atom_site_label_1
_geom_angle_atom_site_label_2
_geom_angle_atom_site_label_3
_geom_angle
N124 Re10 N108 83.41(14)
C106 Re10 N108 177.50(16)
C106 Re10 N124 96.81(17)
C102 Re10 N108 93.14(18)
C102 Re10 N124 93.4(2)
C102 Re10 C106 89.3(2)
N114 Re10 N108 83.15(13)
N114 Re10 N124 83.36(14)
N114 Re10 C106 94.40(16)
N114 Re10 C102 175.33(18)
C104 Re10 N108 91.50(18)
C104 Re10 N124 174.70(17)
C104 Re10 C106 88.2(2)
C104 Re10 C102 88.3(2)
C104 Re10 N114 94.59(17)
C2 Re1 C6 87.9(2)
N24 Re1 C6 94.77(17)
N24 Re1 C2 91.31(18)
C4 Re1 C6 88.1(2)
C4 Re1 C2 89.7(2)
C4 Re1 N24 177.00(19)
N8 Re1 C6 94.45(17)
N8 Re1 C2 175.76(17)
N8 Re1 N24 84.98(14)
N8 Re1 C4 93.86(19)
N14 Re1 C6 176.11(17)
N14 Re1 C2 95.84(19)
N14 Re1 N24 84.11(14)
N14 Re1 C4 92.99(19)
N14 Re1 N8 81.76(14)
C109 N108 Re10 121.5(3)
C113 N108 Re10 120.7(3)
C113 N108 C109 117.8(4)
C120 N124 Re10 128.5(3)
C123 N124 Re10 124.5(4)
C123 N124 C120 106.3(4)
O107 C106 Re10 179.7(4)
O7 C6 Re1 178.2(4)
O3 C2 Re1 178.4(5)
O103 C102 Re10 178.3(5)
C118 N114 Re10 128.6(3)
C115 N114 Re10 125.4(4)
C115 N114 C118 105.5(4)
C119 C118 N114 123.8(4)
C117 C118 N114 108.2(4)
C117 C118 C119 128.0(5)
H115 C115 N114 124.1(3)
C116 C115 N114 111.7(5)
C116 C115 H115 124.1(3)
O105 C104 Re10 179.0(5)
C20 N24 Re1 129.3(3)
C23 N24 Re1 125.1(3)
C23 N24 C20 105.6(4)
C19 C20 N24 123.9(4)
C21 C20 N24 108.5(4)
C21 C20 C19 127.7(5)
H23 C23 N24 124.0(3)
C22 C23 N24 111.9(5)
C22 C23 H23 124.0(3)
O5 C4 Re1 179.1(5)
H22 C22 C23 126.9(3)
C21 C22 C23 106.2(5)
C21 C22 H22 126.9(3)
C119 C120 N124 123.1(4)
C121 C120 N124 108.1(5)
C121 C120 C119 128.6(5)
H123 C123 N124 124.8(3)
C122 C123 N124 110.3(5)
C122 C123 H123 124.8(4)
C13 N8 Re1 122.4(3)
C9 N8 Re1 121.1(3)
C9 N8 C13 116.4(5)
C18 N14 Re1 128.5(3)
C15 N14 Re1 124.3(4)
C15 N14 C18 106.6(4)
C19 C18 N14 124.1(4)
C17 C18 N14 107.9(5)
C17 C18 C19 127.9(5)
S25 C19 C20 118.2(4)
C18 C19 C20 127.7(4)
C18 C19 S25 113.9(4)
H17 C17 C18 126.0(3)
C16 C17 C18 108.0(5)
C16 C17 H17 126.0(4)
H15 C15 N14 124.9(3)
C16 C15 N14 110.2(6)
C16 C15 H15 124.9(4)
C120 C119 C118 127.6(4)
S125 C119 C118 118.1(4)
S125 C119 C120 114.2(4)
H121 C121 C120 125.9(4)
C122 C121 C120 108.2(5)
C122 C121 H121 125.9(3)
C121 C122 C123 107.1(5)
H122 C122 C123 126.5(4)
H122 C122 C121 126.5(3)
H116 C116 C115 126.8(3)
C117 C116 C115 106.5(5)
C117 C116 H116 126.8(3)
C116 C117 C118 108.1(5)
H117 C117 C118 126.0(3)
H117 C117 C116 126.0(3)
H13 C13 N8 118.5(3)
C12 C13 N8 123.1(5)
C12 C13 H13 118.5(4)
H109 C109 N108 118.8(3)
C110 C109 N108 122.3(5)
C110 C109 H109 118.8(3)
H113 C113 N108 118.9(3)
C112 C113 N108 122.2(5)
C112 C113 H113 118.9(3)
H110 C110 C109 119.8(3)
C111 C110 C109 120.4(5)
C111 C110 H110 119.8(3)
H111 C111 C110 120.9(3)
C112 C111 C110 118.2(5)
C112 C111 H111 120.9(3)
H9 C9 N8 118.6(3)
C10 C9 N8 122.8(6)
C10 C9 H9 118.6(4)
C12 C11 H11 120.9(4)
C10 C11 H11 120.9(4)
C10 C11 C12 118.1(6)
C11 C12 C13 120.4(6)
H12 C12 C13 119.8(4)
H12 C12 C11 119.8(4)
C11 C10 C9 119.1(6)
H10 C10 C9 120.5(4)
H10 C10 C11 120.5(4)
C15 C16 C17 107.2(5)
H16 C16 C17 126.4(4)
H16 C16 C15 126.4(4)
C22 C21 C20 107.8(5)
H21 C21 C20 126.1(3)
H21 C21 C22 126.1(3)
C111 C112 C113 119.1(5)
H112 C112 C113 120.4(3)
H112 C112 C111 120.4(3)
H26b C26 H26a 109.5
H26c C26 H26a 109.5
H26c C26 H26b 109.5
H12b C127 H12a 109.5
H12c C127 H12a 109.5
H12c C127 H12b 109.5
H12e C126 H12d 109.5
H12f C126 H12d 109.5
H12f C126 H12e 109.5
H27b C27 H27a 109.5
H27c C27 H27a 109.5
H27c C27 H27b 109.5

loop_
_geom_bond_atom_site_label_1
_geom_bond_atom_site_label_2
_geom_bond_distance
Re10 N108 2.229(4)
Re10 N124 2.154(4)
Re10 C106 1.910(5)
Re10 C102 1.900(5)
Re10 N114 2.141(4)
Re10 C104 1.909(5)
Re1 C6 1.923(5)
Re1 C2 1.904(5)
Re1 N24 2.150(4)
Re1 C4 1.910(5)
Re1 N8 2.224(4)
Re1 N14 2.155(4)
N108 C109 1.339(6)
N108 C113 1.333(5)
N124 C120 1.396(6)
N124 C123 1.357(6)
O107 C106 1.156(5)
O7 C6 1.153(5)
O3 C2 1.149(6)
O103 C102 1.162(6)
N114 C118 1.401(6)
N114 C115 1.345(6)
O105 C104 1.156(6)
C118 C119 1.388(6)
C118 C117 1.415(7)
C115 H115 0.9300
C115 C116 1.400(8)
N24 C20 1.402(6)
N24 C23 1.340(6)
C20 C19 1.388(6)
C20 C21 1.410(6)
C23 H23 0.9300
C23 C22 1.401(7)
O5 C4 1.161(6)
C22 H22 0.9300
C22 C21 1.361(8)
C120 C119 1.394(7)
C120 C121 1.418(7)
C123 H123 0.9300
C123 C122 1.410(8)
N8 C13 1.329(6)
N8 C9 1.331(6)
N14 C18 1.395(6)
N14 C15 1.351(6)
S25 C19 1.772(5)
S25 C26 1.598(14)
S25 C27 1.99(2)
C18 C19 1.390(6)
C18 C17 1.418(6)
C17 H17 0.9300
C17 C16 1.346(9)
C15 H15 0.9300
C15 C16 1.409(9)
S125 C119 1.777(5)
S125 C127 1.977(17)
S125 C126 1.558(18)
C121 H121 0.9300
C121 C122 1.347(9)
C122 H122 0.9300
C116 H116 0.9300
C116 C117 1.350(8)
C117 H117 0.9300
C13 H13 0.9300
C13 C12 1.375(8)
C109 H109 0.9300
C109 C110 1.364(7)
C113 H113 0.9300
C113 C112 1.391(7)
C110 H110 0.9300
C110 C111 1.359(8)
C111 H111 0.9300
C111 C112 1.371(8)
C9 H9 0.9300
C9 C10 1.389(8)
C11 H11 0.9300
C11 C12 1.333(8)
C11 C10 1.367(9)
C12 H12 0.9300
C10 H10 0.9300
C16 H16 0.9300
C21 H21 0.9300
C112 H112 0.9300
C26 H26a 0.9600
C26 H26b 0.9600
C26 H26c 0.9600
C127 H12a 0.9600
C127 H12b 0.9600
C127 H12c 0.9600
C126 H12d 0.9600
C126 H12e 0.9600
C126 H12f 0.9600
C27 H27a 0.9600
C27 H27b 0.9600
C27 H27c 0.9600

loop_
_restr_u_similar_atom_site_label_1
_restr_u_similar_atom_site_label_2
_restr_u_similar_weight_param
S25 C19 0.0200
S25 C26 0.0200
S25 C27 0.0200
S125 C119 0.0200
S125 C127 0.0200
S125 C126 0.0200
